data_7020313
loop_
_publ_author_name
'Zhang, Wenjuan'
'Wang, Youhong'
'Sun, Wen-Hua'
'Wang, Lin'
'Redshaw, Carl'

_publ_section_title
;
 Dimethylaluminium aldiminophenolates: synthesis, characterization and
 ring-opening polymerization behavior towards lactides.
;
_journal_issue 38
_journal_name_full 'Dalton transactions (Cambridge, England : 2003)'
_journal_page_first 11587
_journal_page_last 11596
_journal_paper_doi 10.1039/c2dt31215h
_journal_volume 41
_journal_year 2012
_chemical_formula_sum 'C47 H48 Al N O'
_chemical_formula_weight 669.84
_chemical_name_systematic
;
?
;
_space_group_IT_number 2
_symmetry_cell_setting triclinic
_symmetry_space_group_name_Hall '-P 1'
_symmetry_space_group_name_H-M 'P -1'
_atom_sites_solution_hydrogens geom
_atom_sites_solution_primary direct
_atom_sites_solution_secondary difmap
_audit_creation_method SHELXL-97
_cell_angle_alpha 91.37(3)
_cell_angle_beta 98.60(3)
_cell_angle_gamma 90.67(3)
_cell_formula_units_Z 2
_cell_length_a 10.054(2)
_cell_length_b 14.116(3)
_cell_length_c 15.935(3)
_cell_measurement_temperature 173(2)
_cell_measurement_theta_max 27.46
_cell_measurement_theta_min 1.29
_cell_volume 2235.2(8)
_computing_cell_refinement 'CrystalClear (Rigaku Inc., 2007)'
_computing_data_collection 'CrystalClear (Rigaku Inc., 2007)'
_computing_data_reduction 'CrystalClear (Rigaku Inc., 2007)'
_computing_molecular_graphics 'XP in Siemens SHELXTL (Sheldrick, 1994)'
_computing_publication_material 'SHELX97 (Sheldrick, 1997)'
_computing_structure_refinement 'SHELXL-97 (Sheldrick, 1997)'
_computing_structure_solution 'SHELXS-97 (Sheldrick, 1990)'
_diffrn_ambient_temperature 173(2)
_diffrn_measured_fraction_theta_full 0.995
_diffrn_measured_fraction_theta_max 0.995
_diffrn_measurement_device_type 'Saturn724+ CCD'
_diffrn_measurement_method '\w scans at fixed \c = 45\%'
_diffrn_radiation_monochromator graphite
_diffrn_radiation_source 'sealed tube'
_diffrn_radiation_type MoK\a
_diffrn_radiation_wavelength 0.71073
_diffrn_reflns_av_R_equivalents 0.0528
_diffrn_reflns_av_sigmaI/netI 0.0533
_diffrn_reflns_limit_h_max 12
_diffrn_reflns_limit_h_min -13
_diffrn_reflns_limit_k_max 18
_diffrn_reflns_limit_k_min -18
_diffrn_reflns_limit_l_max 20
_diffrn_reflns_limit_l_min -20
_diffrn_reflns_number 29159
_diffrn_reflns_theta_full 27.46
_diffrn_reflns_theta_max 27.46
_diffrn_reflns_theta_min 1.29
_diffrn_standards_decay_% none
_diffrn_standards_interval_count none
_diffrn_standards_interval_time none
_diffrn_standards_number none
_exptl_absorpt_coefficient_mu 0.076
_exptl_absorpt_correction_T_max 1.0000
_exptl_absorpt_correction_T_min 0.5656
_exptl_absorpt_correction_type multi-scan
_exptl_absorpt_process_details 'SADABS (Sheldrick, 1996)'
_exptl_crystal_colour yellow
_exptl_crystal_density_diffrn 0.995
_exptl_crystal_density_method 'not measured'
_exptl_crystal_description block
_exptl_crystal_F_000 716
_exptl_crystal_size_max 0.2800
_exptl_crystal_size_mid 0.2500
_exptl_crystal_size_min 0.2200
_platon_squeeze_details ' ?'
_refine_diff_density_max 0.292
_refine_diff_density_min -0.317
_refine_diff_density_rms 0.074
_refine_ls_extinction_method none
_refine_ls_goodness_of_fit_ref 1.114
_refine_ls_hydrogen_treatment constr
_refine_ls_matrix_type full
_refine_ls_number_parameters 451
_refine_ls_number_reflns 10182
_refine_ls_number_restraints 0
_refine_ls_restrained_S_all 1.114
_refine_ls_R_factor_gt 0.0783
_refine_ls_shift/su_max 0.000
_refine_ls_shift/su_mean 0.000
_refine_ls_structure_factor_coef Fsqd
_refine_ls_weighting_details 'calc w=1/[\s^2^(Fo^2^)+(0.1023P)^2^+1.0221P] where P=(Fo^2^+2Fc^2^)/3'
_refine_ls_weighting_scheme calc
_refine_ls_wR_factor_gt 0.2098
_refine_ls_wR_factor_ref 0.2214
_reflns_number_gt 8251
_reflns_number_total 10182
_reflns_threshold_expression >2sigma(I)
_cod_data_source_file c2dt31215h.txt
_cod_data_source_block c7
_cod_depositor_comments
;
The following automatic conversions were performed:

'_symmetry_cell_setting' value 'Triclinic' changed to 'triclinic'
according to /home/saulius/struct/CIF-dictionaries/cif_core.dic
dictionary named 'cif_core.dic' version 2.4.2 from
2011-04-26.

'_refine_ls_hydrogen_treatment' value 'CONSTR' changed
to 'constr' according to
/home/saulius/struct/CIF-dictionaries/cif_core.dic dictionary named
'cif_core.dic' version 2.4.2 from 2011-04-26.

Automatic conversion script
Id: cif_fix_values 1891 2012-01-12 08:04:46Z andrius 
;
_cod_original_cell_volume 2235.3(8)
_cod_original_sg_symbol_H-M P-1
_cod_database_code 7020313
_refine_ls_r_factor_ref 0.0948

loop_
_symmetry_equiv_pos_as_xyz
'x, y, z'
'-x, -y, -z'

loop_
_atom_site_label
_atom_site_type_symbol
_atom_site_fract_x
_atom_site_fract_y
_atom_site_fract_z
_atom_site_U_iso_or_equiv
_atom_site_adp_type
_atom_site_occupancy
_atom_site_symmetry_multiplicity
_atom_site_calc_flag
_atom_site_refinement_flags
Al1 Al 0.88528(7) 0.81050(5) 0.09130(4) 0.03097(19) Uani 1 1 d .
O1 O 0.88618(19) 0.73270(12) 0.17776(10) 0.0394(4) Uani 1 1 d .
N1 N 0.7327(2) 0.74433(13) 0.02059(11) 0.0289(4) Uani 1 1 d .
C12 C 0.6188(2) 0.81963(16) -0.20110(13) 0.0293(5) Uani 1 1 d .
H12A H 0.6441 0.8125 -0.2560 0.035 Uiso 1 1 calc R
C7 C 0.6972(2) 0.65922(16) 0.03849(13) 0.0292(5) Uani 1 1 d .
H7A H 0.6249 0.6305 0.0010 0.035 Uiso 1 1 calc R
C11 C 0.6939(2) 0.77530(15) -0.13307(13) 0.0275(4) Uani 1 1 d .
C15 C 0.5385(2) 0.83790(15) -0.04099(14) 0.0294(5) Uani 1 1 d .
C13 C 0.5077(2) 0.87412(15) -0.19088(13) 0.0282(5) Uani 1 1 d .
C14 C 0.4682(2) 0.88156(16) -0.11103(14) 0.0303(5) Uani 1 1 d .
H14A H 0.3911 0.9175 -0.1041 0.036 Uiso 1 1 calc R
C10 C 0.6529(2) 0.78668(15) -0.05248(13) 0.0272(4) Uani 1 1 d .
C6 C 0.7162(2) 0.50717(16) 0.10705(15) 0.0327(5) Uani 1 1 d .
H6A H 0.6560 0.4822 0.0598 0.039 Uiso 1 1 calc R
C1 C 0.7554(2) 0.60370(16) 0.10884(14) 0.0303(5) Uani 1 1 d .
C2 C 0.8456(2) 0.64272(16) 0.17821(14) 0.0308(5) Uani 1 1 d .
C36 C 0.4880(2) 1.03147(16) -0.26285(14) 0.0307(5) Uani 1 1 d .
C24 C 0.7832(2) 0.60768(16) -0.13762(14) 0.0305(5) Uani 1 1 d .
C3 C 0.8881(2) 0.58514(17) 0.24879(14) 0.0319(5) Uani 1 1 d .
C18 C 0.8711(2) 0.73728(16) -0.22471(15) 0.0324(5) Uani 1 1 d .
C16 C 0.8140(2) 0.71343(16) -0.14445(14) 0.0298(5) Uani 1 1 d .
H16A H 0.8861 0.7302 -0.0959 0.036 Uiso 1 1 calc R
C30 C 0.4315(2) 0.87730(16) -0.34947(14) 0.0310(5) Uani 1 1 d .
C4 C 0.8477(3) 0.49075(17) 0.24213(16) 0.0368(5) Uani 1 1 d .
H4A H 0.8792 0.4512 0.2881 0.044 Uiso 1 1 calc R
C17 C 0.4333(2) 0.92987(16) -0.26412(13) 0.0291(5) Uani 1 1 d .
H17A H 0.3376 0.9341 -0.2542 0.035 Uiso 1 1 calc R
C25 C 0.6548(2) 0.56808(18) -0.16074(16) 0.0360(5) Uani 1 1 d .
H25A H 0.5826 0.6069 -0.1839 0.043 Uiso 1 1 calc R
C28 C 0.8635(3) 0.45256(18) -0.09544(17) 0.0400(6) Uani 1 1 d .
H28A H 0.9357 0.4130 -0.0735 0.048 Uiso 1 1 calc R
C26 C 0.6317(3) 0.47222(18) -0.15004(17) 0.0424(6) Uani 1 1 d .
H26A H 0.5438 0.4459 -0.1658 0.051 Uiso 1 1 calc R
C41 C 0.6248(3) 1.05235(18) -0.24420(16) 0.0392(6) Uani 1 1 d .
H41A H 0.6867 1.0027 -0.2307 0.047 Uiso 1 1 calc R
C43 C 0.9787(3) 0.62582(19) 0.32832(15) 0.0394(6) Uani 1 1 d .
C37 C 0.3994(3) 1.10577(17) -0.28085(15) 0.0361(5) Uani 1 1 d .
H37A H 0.3054 1.0930 -0.2935 0.043 Uiso 1 1 calc R
C9 C 0.8404(3) 0.94040(19) 0.12080(19) 0.0489(7) Uani 1 1 d .
H9A H 0.9184 0.9710 0.1557 0.073 Uiso 1 1 calc R
H9B H 0.7643 0.9394 0.1527 0.073 Uiso 1 1 calc R
H9C H 0.8162 0.9759 0.0688 0.073 Uiso 1 1 calc R
C19 C 0.9560(3) 0.8152(2) -0.22368(17) 0.0431(6) Uani 1 1 d .
H19A H 0.9816 0.8503 -0.1721 0.052 Uiso 1 1 calc R
C35 C 0.5167(3) 0.9007(2) -0.40734(16) 0.0453(6) Uani 1 1 d .
H35A H 0.5781 0.9527 -0.3954 0.054 Uiso 1 1 calc R
C29 C 0.8874(2) 0.54860(17) -0.10596(15) 0.0341(5) Uani 1 1 d .
H29A H 0.9760 0.5740 -0.0913 0.041 Uiso 1 1 calc R
C38 C 0.4474(3) 1.19908(18) -0.28045(17) 0.0440(6) Uani 1 1 d .
H38A H 0.3858 1.2492 -0.2922 0.053 Uiso 1 1 calc R
C27 C 0.7363(3) 0.41474(18) -0.11651(17) 0.0435(6) Uani 1 1 d .
H27A H 0.7199 0.3495 -0.1082 0.052 Uiso 1 1 calc R
C8 C 1.0493(3) 0.8033(2) 0.03823(17) 0.0435(6) Uani 1 1 d .
H8A H 1.1233 0.8366 0.0746 0.065 Uiso 1 1 calc R
H8B H 1.0336 0.8329 -0.0173 0.065 Uiso 1 1 calc R
H8C H 1.0728 0.7367 0.0309 0.065 Uiso 1 1 calc R
C40 C 0.6717(3) 1.1449(2) -0.24505(17) 0.0435(6) Uani 1 1 d .
H40A H 0.7656 1.1580 -0.2331 0.052 Uiso 1 1 calc R
C5 C 0.7629(3) 0.44900(17) 0.17178(17) 0.0376(5) Uani 1 1 d .
C39 C 0.5828(3) 1.21891(19) -0.26315(17) 0.0449(6) Uani 1 1 d .
H39A H 0.6153 1.2823 -0.2636 0.054 Uiso 1 1 calc R
C42 C 0.4886(3) 0.8452(2) 0.04358(15) 0.0429(6) Uani 1 1 d .
H42A H 0.4082 0.8846 0.0383 0.064 Uiso 1 1 calc R
H42B H 0.5589 0.8741 0.0860 0.064 Uiso 1 1 calc R
H42C H 0.4661 0.7817 0.0613 0.064 Uiso 1 1 calc R
C31 C 0.3410(3) 0.8018(2) -0.36962(17) 0.0469(7) Uani 1 1 d .
H31A H 0.2814 0.7852 -0.3311 0.056 Uiso 1 1 calc R
C46 C 1.1133(3) 0.6583(2) 0.30545(18) 0.0536(8) Uani 1 1 d .
H46A H 1.0982 0.7055 0.2610 0.080 Uiso 1 1 calc R
H46B H 1.1596 0.6038 0.2847 0.080 Uiso 1 1 calc R
H46C H 1.1687 0.6865 0.3559 0.080 Uiso 1 1 calc R
C45 C 1.0077(3) 0.5512(2) 0.39740(18) 0.0523(7) Uani 1 1 d .
H45A H 1.0522 0.4969 0.3748 0.078 Uiso 1 1 calc R
H45B H 0.9229 0.5301 0.4147 0.078 Uiso 1 1 calc R
H45C H 1.0665 0.5792 0.4466 0.078 Uiso 1 1 calc R
C23 C 0.8372(3) 0.6866(2) -0.30077(17) 0.0481(7) Uani 1 1 d .
H23A H 0.7810 0.6317 -0.3028 0.058 Uiso 1 1 calc R
C21 C 0.9692(3) 0.7931(2) -0.37151(18) 0.0518(7) Uani 1 1 d .
H21A H 1.0027 0.8120 -0.4213 0.062 Uiso 1 1 calc R
C22 C 0.8843(4) 0.7150(2) -0.37403(18) 0.0565(8) Uani 1 1 d .
H22A H 0.8581 0.6806 -0.4260 0.068 Uiso 1 1 calc R
C47 C 0.7268(3) 0.34440(19) 0.1686(2) 0.0558(8) Uani 1 1 d .
H47A H 0.6669 0.3288 0.1156 0.084 Uiso 1 1 calc R
H47B H 0.6812 0.3295 0.2170 0.084 Uiso 1 1 calc R
H47C H 0.8090 0.3072 0.1711 0.084 Uiso 1 1 calc R
C44 C 0.9087(4) 0.7089(2) 0.36664(18) 0.0556(8) Uani 1 1 d .
H44A H 0.8884 0.7577 0.3240 0.083 Uiso 1 1 calc R
H44B H 0.9682 0.7359 0.4160 0.083 Uiso 1 1 calc R
H44C H 0.8250 0.6862 0.3844 0.083 Uiso 1 1 calc R
C20 C 1.0045(3) 0.8431(2) -0.2963(2) 0.0525(7) Uani 1 1 d .
H20A H 1.0625 0.8971 -0.2941 0.063 Uiso 1 1 calc R
C34 C 0.5120(4) 0.8479(3) -0.48266(18) 0.0596(8) Uani 1 1 d .
H34A H 0.5707 0.8643 -0.5218 0.072 Uiso 1 1 calc R
C32 C 0.3371(4) 0.7507(2) -0.4451(2) 0.0673(10) Uani 1 1 d .
H32A H 0.2739 0.7000 -0.4585 0.081 Uiso 1 1 calc R
C33 C 0.4245(4) 0.7729(3) -0.50132(19) 0.0668(10) Uani 1 1 d .
H33A H 0.4237 0.7364 -0.5523 0.080 Uiso 1 1 calc R

loop_
_atom_site_aniso_label
_atom_site_aniso_U_11
_atom_site_aniso_U_22
_atom_site_aniso_U_33
_atom_site_aniso_U_23
_atom_site_aniso_U_13
_atom_site_aniso_U_12
Al1 0.0421(4) 0.0260(3) 0.0232(3) 0.0039(3) -0.0011(3) -0.0008(3)
O1 0.0588(11) 0.0323(8) 0.0237(8) 0.0068(7) -0.0059(7) -0.0065(8)
N1 0.0399(10) 0.0277(9) 0.0188(8) 0.0043(7) 0.0030(7) 0.0041(8)
C12 0.0360(12) 0.0322(11) 0.0198(10) 0.0008(8) 0.0037(9) 0.0048(9)
C7 0.0365(12) 0.0295(11) 0.0215(10) 0.0020(8) 0.0041(9) 0.0002(9)
C11 0.0352(11) 0.0261(10) 0.0210(10) 0.0004(8) 0.0032(8) 0.0040(9)
C15 0.0367(12) 0.0279(10) 0.0239(10) 0.0010(8) 0.0056(9) 0.0006(9)
C13 0.0353(11) 0.0254(10) 0.0229(10) 0.0011(8) 0.0015(9) 0.0000(9)
C14 0.0370(12) 0.0283(11) 0.0262(11) 0.0004(9) 0.0061(9) 0.0049(9)
C10 0.0364(11) 0.0236(10) 0.0199(10) 0.0024(8) -0.0014(8) 0.0018(9)
C6 0.0337(12) 0.0314(11) 0.0327(12) 0.0042(9) 0.0035(9) 0.0000(9)
C1 0.0319(11) 0.0322(11) 0.0272(11) 0.0051(9) 0.0044(9) 0.0030(9)
C2 0.0373(12) 0.0305(11) 0.0250(10) 0.0066(9) 0.0054(9) -0.0009(9)
C36 0.0401(12) 0.0301(11) 0.0213(10) 0.0019(8) 0.0030(9) 0.0014(9)
C24 0.0362(12) 0.0330(11) 0.0226(10) -0.0029(9) 0.0053(9) 0.0053(9)
C3 0.0344(12) 0.0353(12) 0.0269(11) 0.0088(9) 0.0060(9) 0.0038(9)
C18 0.0365(12) 0.0327(11) 0.0286(11) 0.0031(9) 0.0057(9) 0.0103(10)
C16 0.0341(11) 0.0325(11) 0.0218(10) 0.0009(8) 0.0008(9) 0.0042(9)
C30 0.0365(12) 0.0323(11) 0.0222(10) 0.0040(9) -0.0030(9) 0.0043(9)
C4 0.0402(13) 0.0359(12) 0.0355(12) 0.0167(10) 0.0067(10) 0.0056(10)
C17 0.0325(11) 0.0316(11) 0.0230(10) 0.0032(8) 0.0028(9) -0.0001(9)
C25 0.0350(12) 0.0368(12) 0.0352(12) -0.0018(10) 0.0023(10) 0.0063(10)
C28 0.0454(14) 0.0362(13) 0.0385(13) 0.0061(10) 0.0049(11) 0.0106(11)
C26 0.0472(15) 0.0373(13) 0.0421(14) -0.0059(11) 0.0062(12) -0.0060(11)
C41 0.0403(13) 0.0379(13) 0.0374(13) 0.0078(10) -0.0016(11) 0.0000(11)
C43 0.0484(14) 0.0429(13) 0.0257(11) 0.0108(10) 0.0001(10) 0.0050(11)
C37 0.0418(13) 0.0358(12) 0.0289(11) 0.0059(10) -0.0015(10) 0.0033(10)
C9 0.0664(19) 0.0352(13) 0.0460(16) -0.0011(12) 0.0118(14) -0.0009(13)
C19 0.0427(14) 0.0507(15) 0.0360(13) 0.0020(11) 0.0060(11) -0.0023(12)
C35 0.0540(16) 0.0516(16) 0.0299(12) -0.0018(11) 0.0068(11) -0.0130(13)
C29 0.0349(12) 0.0368(12) 0.0316(12) 0.0030(10) 0.0072(10) 0.0049(10)
C38 0.0600(17) 0.0320(12) 0.0394(14) 0.0044(11) 0.0050(12) 0.0033(12)
C27 0.0632(17) 0.0299(12) 0.0391(14) -0.0010(10) 0.0132(13) 0.0027(12)
C8 0.0466(15) 0.0453(14) 0.0356(13) -0.0002(11) -0.0035(11) -0.0008(12)
C40 0.0473(15) 0.0464(15) 0.0356(13) 0.0024(11) 0.0023(11) -0.0090(12)
C5 0.0373(13) 0.0304(11) 0.0456(14) 0.0109(10) 0.0062(11) 0.0013(10)
C39 0.0659(18) 0.0340(13) 0.0338(13) 0.0001(10) 0.0049(12) -0.0079(12)
C42 0.0514(15) 0.0542(16) 0.0250(12) 0.0039(11) 0.0109(11) 0.0114(13)
C31 0.0588(17) 0.0471(15) 0.0323(13) -0.0006(11) -0.0006(12) -0.0105(13)
C46 0.0491(16) 0.073(2) 0.0346(14) 0.0061(13) -0.0052(12) -0.0150(15)
C45 0.0615(18) 0.0569(17) 0.0353(14) 0.0194(13) -0.0071(13) 0.0064(14)
C23 0.075(2) 0.0407(14) 0.0314(13) 0.0009(11) 0.0156(13) -0.0017(13)
C21 0.0617(18) 0.0593(18) 0.0387(15) 0.0128(13) 0.0191(13) 0.0089(15)
C22 0.086(2) 0.0524(17) 0.0334(14) -0.0022(12) 0.0173(15) 0.0024(16)
C47 0.0606(18) 0.0333(14) 0.071(2) 0.0163(14) -0.0025(16) -0.0014(13)
C44 0.076(2) 0.0580(18) 0.0295(13) 0.0012(12) -0.0037(13) 0.0145(16)
C20 0.0513(17) 0.0578(18) 0.0498(17) 0.0107(14) 0.0117(14) -0.0075(14)
C34 0.073(2) 0.075(2) 0.0323(14) -0.0077(14) 0.0155(14) -0.0094(17)
C32 0.094(3) 0.0586(19) 0.0445(17) -0.0129(15) 0.0008(17) -0.0268(18)
C33 0.103(3) 0.066(2) 0.0299(14) -0.0133(14) 0.0077(16) -0.009(2)

loop_
_atom_type_symbol
_atom_type_description
_atom_type_scat_dispersion_real
_atom_type_scat_dispersion_imag
_atom_type_scat_source
C C 0.0033 0.0016 'International Tables Vol C Tables 4.2.6.8 and 6.1.1.4'
H H 0.0000 0.0000 'International Tables Vol C Tables 4.2.6.8 and 6.1.1.4'
N N 0.0061 0.0033 'International Tables Vol C Tables 4.2.6.8 and 6.1.1.4'
O O 0.0106 0.0060 'International Tables Vol C Tables 4.2.6.8 and 6.1.1.4'
Al Al 0.0645 0.0514 'International Tables Vol C Tables 4.2.6.8 and 6.1.1.4'

loop_
_geom_angle_atom_site_label_1
_geom_angle_atom_site_label_2
_geom_angle_atom_site_label_3
_geom_angle
O1 Al1 C9 112.47(11)
O1 Al1 C8 113.12(11)
C9 Al1 C8 112.94(13)
O1 Al1 N1 93.94(8)
C9 Al1 N1 111.75(12)
C8 Al1 N1 111.22(10)
C2 O1 Al1 129.97(15)
C7 N1 C10 116.29(19)
C7 N1 Al1 120.50(16)
C10 N1 Al1 123.20(14)
C13 C12 C11 121.7(2)
C13 C12 H12A 119.1
C11 C12 H12A 119.1
N1 C7 C1 127.2(2)
N1 C7 H7A 116.4
C1 C7 H7A 116.4
C12 C11 C10 117.7(2)
C12 C11 C16 121.88(19)
C10 C11 C16 120.43(19)
C14 C15 C10 118.0(2)
C14 C15 C42 119.7(2)
C10 C15 C42 122.3(2)
C14 C13 C12 118.9(2)
C14 C13 C17 119.6(2)
C12 C13 C17 121.45(19)
C15 C14 C13 121.8(2)
C15 C14 H14A 119.1
C13 C14 H14A 119.1
C15 C10 C11 121.8(2)
C15 C10 N1 119.28(19)
C11 C10 N1 118.92(19)
C5 C6 C1 121.4(2)
C5 C6 H6A 119.3
C1 C6 H6A 119.3
C6 C1 C2 120.5(2)
C6 C1 C7 116.8(2)
C2 C1 C7 122.7(2)
O1 C2 C1 120.1(2)
O1 C2 C3 120.9(2)
C1 C2 C3 118.9(2)
C41 C36 C37 118.5(2)
C41 C36 C17 121.9(2)
C37 C36 C17 119.7(2)
C29 C24 C25 118.5(2)
C29 C24 C16 118.6(2)
C25 C24 C16 122.9(2)
C4 C3 C2 117.3(2)
C4 C3 C43 121.6(2)
C2 C3 C43 121.1(2)
C19 C18 C23 117.9(2)
C19 C18 C16 119.1(2)
C23 C18 C16 122.9(2)
C18 C16 C11 111.52(18)
C18 C16 C24 113.36(18)
C11 C16 C24 112.52(19)
C18 C16 H16A 106.3
C11 C16 H16A 106.3
C24 C16 H16A 106.3
C35 C30 C31 118.6(2)
C35 C30 C17 123.2(2)
C31 C30 C17 118.2(2)
C3 C4 C5 124.7(2)
C3 C4 H4A 117.7
C5 C4 H4A 117.7
C36 C17 C13 111.05(18)
C36 C17 C30 113.61(18)
C13 C17 C30 111.55(18)
C36 C17 H17A 106.7
C13 C17 H17A 106.7
C30 C17 H17A 106.7
C26 C25 C24 120.4(2)
C26 C25 H25A 119.8
C24 C25 H25A 119.8
C27 C28 C29 120.3(2)
C27 C28 H28A 119.8
C29 C28 H28A 119.8
C27 C26 C25 120.3(3)
C27 C26 H26A 119.9
C25 C26 H26A 119.9
C40 C41 C36 120.6(2)
C40 C41 H41A 119.7
C36 C41 H41A 119.7
C46 C43 C44 110.3(3)
C46 C43 C3 110.1(2)
C44 C43 C3 109.9(2)
C46 C43 C45 107.4(2)
C44 C43 C45 107.4(2)
C3 C43 C45 111.7(2)
C36 C37 C38 120.5(2)
C36 C37 H37A 119.7
C38 C37 H37A 119.7
Al1 C9 H9A 109.5
Al1 C9 H9B 109.5
H9A C9 H9B 109.5
Al1 C9 H9C 109.5
H9A C9 H9C 109.5
H9B C9 H9C 109.5
C18 C19 C20 121.4(3)
C18 C19 H19A 119.3
C20 C19 H19A 119.3
C34 C35 C30 120.0(3)
C34 C35 H35A 120.0
C30 C35 H35A 120.0
C24 C29 C28 120.7(2)
C24 C29 H29A 119.6
C28 C29 H29A 119.6
C39 C38 C37 120.6(3)
C39 C38 H38A 119.7
C37 C38 H38A 119.7
C28 C27 C26 119.7(2)
C28 C27 H27A 120.2
C26 C27 H27A 120.2
Al1 C8 H8A 109.5
Al1 C8 H8B 109.5
H8A C8 H8B 109.5
Al1 C8 H8C 109.5
H8A C8 H8C 109.5
H8B C8 H8C 109.5
C41 C40 C39 120.7(3)
C41 C40 H40A 119.6
C39 C40 H40A 119.6
C6 C5 C4 116.9(2)
C6 C5 C47 121.8(2)
C4 C5 C47 121.3(2)
C38 C39 C40 119.1(2)
C38 C39 H39A 120.5
C40 C39 H39A 120.5
C15 C42 H42A 109.5
C15 C42 H42B 109.5
H42A C42 H42B 109.5
C15 C42 H42C 109.5
H42A C42 H42C 109.5
H42B C42 H42C 109.5
C32 C31 C30 120.6(3)
C32 C31 H31A 119.7
C30 C31 H31A 119.7
C43 C46 H46A 109.5
C43 C46 H46B 109.5
H46A C46 H46B 109.5
C43 C46 H46C 109.5
H46A C46 H46C 109.5
H46B C46 H46C 109.5
C43 C45 H45A 109.5
C43 C45 H45B 109.5
H45A C45 H45B 109.5
C43 C45 H45C 109.5
H45A C45 H45C 109.5
H45B C45 H45C 109.5
C18 C23 C22 120.9(3)
C18 C23 H23A 119.6
C22 C23 H23A 119.6
C20 C21 C22 119.3(3)
C20 C21 H21A 120.3
C22 C21 H21A 120.3
C21 C22 C23 120.2(3)
C21 C22 H22A 119.9
C23 C22 H22A 119.9
C5 C47 H47A 109.5
C5 C47 H47B 109.5
H47A C47 H47B 109.5
C5 C47 H47C 109.5
H47A C47 H47C 109.5
H47B C47 H47C 109.5
C43 C44 H44A 109.5
C43 C44 H44B 109.5
H44A C44 H44B 109.5
C43 C44 H44C 109.5
H44A C44 H44C 109.5
H44B C44 H44C 109.5
C21 C20 C19 120.3(3)
C21 C20 H20A 119.9
C19 C20 H20A 119.9
C33 C34 C35 121.1(3)
C33 C34 H34A 119.4
C35 C34 H34A 119.4
C31 C32 C33 120.5(3)
C31 C32 H32A 119.8
C33 C32 H32A 119.8
C34 C33 C32 119.3(3)
C34 C33 H33A 120.4
C32 C33 H33A 120.4

loop_
_geom_bond_atom_site_label_1
_geom_bond_atom_site_label_2
_geom_bond_distance
Al1 O1 1.7814(18)
Al1 C9 1.957(3)
Al1 C8 1.965(3)
Al1 N1 1.974(2)
O1 C2 1.330(3)
N1 C7 1.299(3)
N1 C10 1.457(3)
C12 C13 1.391(3)
C12 C11 1.391(3)
C12 H12A 0.9500
C7 C1 1.439(3)
C7 H7A 0.9500
C11 C10 1.413(3)
C11 C16 1.528(3)
C15 C14 1.390(3)
C15 C10 1.398(3)
C15 C42 1.509(3)
C13 C14 1.390(3)
C13 C17 1.529(3)
C14 H14A 0.9500
C6 C5 1.365(3)
C6 C1 1.413(3)
C6 H6A 0.9500
C1 C2 1.417(3)
C2 C3 1.420(3)
C36 C41 1.390(3)
C36 C37 1.391(3)
C36 C17 1.529(3)
C24 C29 1.389(3)
C24 C25 1.395(3)
C24 C16 1.531(3)
C3 C4 1.385(3)
C3 C43 1.540(3)
C18 C19 1.383(4)
C18 C23 1.388(3)
C18 C16 1.521(3)
C16 H16A 1.0000
C30 C35 1.392(3)
C30 C31 1.393(4)
C30 C17 1.531(3)
C4 C5 1.415(4)
C4 H4A 0.9500
C17 H17A 1.0000
C25 C26 1.389(4)
C25 H25A 0.9500
C28 C27 1.372(4)
C28 C29 1.393(3)
C28 H28A 0.9500
C26 C27 1.387(4)
C26 H26A 0.9500
C41 C40 1.385(4)
C41 H41A 0.9500
C43 C46 1.521(4)
C43 C44 1.535(4)
C43 C45 1.541(3)
C37 C38 1.397(3)
C37 H37A 0.9500
C9 H9A 0.9800
C9 H9B 0.9800
C9 H9C 0.9800
C19 C20 1.385(4)
C19 H19A 0.9500
C35 C34 1.392(4)
C35 H35A 0.9500
C29 H29A 0.9500
C38 C39 1.372(4)
C38 H38A 0.9500
C27 H27A 0.9500
C8 H8A 0.9800
C8 H8B 0.9800
C8 H8C 0.9800
C40 C39 1.389(4)
C40 H40A 0.9500
C5 C47 1.514(4)
C39 H39A 0.9500
C42 H42A 0.9800
C42 H42B 0.9800
C42 H42C 0.9800
C31 C32 1.383(4)
C31 H31A 0.9500
C46 H46A 0.9800
C46 H46B 0.9800
C46 H46C 0.9800
C45 H45A 0.9800
C45 H45B 0.9800
C45 H45C 0.9800
C23 C22 1.390(4)
C23 H23A 0.9500
C21 C20 1.374(4)
C21 C22 1.383(5)
C21 H21A 0.9500
C22 H22A 0.9500
C47 H47A 0.9800
C47 H47B 0.9800
C47 H47C 0.9800
C44 H44A 0.9800
C44 H44B 0.9800
C44 H44C 0.9800
C20 H20A 0.9500
C34 C33 1.367(5)
C34 H34A 0.9500
C32 C33 1.384(5)
C32 H32A 0.9500
C33 H33A 0.9500

loop_
_geom_torsion_atom_site_label_1
_geom_torsion_atom_site_label_2
_geom_torsion_atom_site_label_3
_geom_torsion_atom_site_label_4
_geom_torsion
C9 Al1 O1 C2 142.3(2)
C8 Al1 O1 C2 -88.3(2)
N1 Al1 O1 C2 26.8(2)
O1 Al1 N1 C7 -16.73(19)
C9 Al1 N1 C7 -132.83(19)
C8 Al1 N1 C7 99.94(19)
O1 Al1 N1 C10 162.35(17)
C9 Al1 N1 C10 46.2(2)
C8 Al1 N1 C10 -80.98(19)
C10 N1 C7 C1 -177.2(2)
Al1 N1 C7 C1 1.9(3)
C13 C12 C11 C10 0.6(3)
C13 C12 C11 C16 178.5(2)
C11 C12 C13 C14 -2.3(3)
C11 C12 C13 C17 174.4(2)
C10 C15 C14 C13 1.0(3)
C42 C15 C14 C13 -177.8(2)
C12 C13 C14 C15 1.5(3)
C17 C13 C14 C15 -175.2(2)
C14 C15 C10 C11 -2.8(3)
C42 C15 C10 C11 175.9(2)
C14 C15 C10 N1 176.8(2)
C42 C15 C10 N1 -4.5(3)
C12 C11 C10 C15 2.0(3)
C16 C11 C10 C15 -175.9(2)
C12 C11 C10 N1 -177.54(19)
C16 C11 C10 N1 4.5(3)
C7 N1 C10 C15 88.7(3)
Al1 N1 C10 C15 -90.5(2)
C7 N1 C10 C11 -91.8(3)
Al1 N1 C10 C11 89.1(2)
C5 C6 C1 C2 0.4(4)
C5 C6 C1 C7 -178.3(2)
N1 C7 C1 C6 -169.2(2)
N1 C7 C1 C2 12.2(4)
Al1 O1 C2 C1 -19.8(3)
Al1 O1 C2 C3 162.17(18)
C6 C1 C2 O1 177.3(2)
C7 C1 C2 O1 -4.1(3)
C6 C1 C2 C3 -4.6(3)
C7 C1 C2 C3 174.0(2)
O1 C2 C3 C4 -176.3(2)
C1 C2 C3 C4 5.6(3)
O1 C2 C3 C43 2.1(3)
C1 C2 C3 C43 -176.0(2)
C19 C18 C16 C11 80.2(3)
C23 C18 C16 C11 -96.9(3)
C19 C18 C16 C24 -151.5(2)
C23 C18 C16 C24 31.3(3)
C12 C11 C16 C18 22.1(3)
C10 C11 C16 C18 -160.0(2)
C12 C11 C16 C24 -106.6(2)
C10 C11 C16 C24 71.3(3)
C29 C24 C16 C18 83.1(3)
C25 C24 C16 C18 -97.8(3)
C29 C24 C16 C11 -149.2(2)
C25 C24 C16 C11 29.9(3)
C2 C3 C4 C5 -2.8(4)
C43 C3 C4 C5 178.9(2)
C41 C36 C17 C13 40.5(3)
C37 C36 C17 C13 -139.6(2)
C41 C36 C17 C30 -86.2(3)
C37 C36 C17 C30 93.7(3)
C14 C13 C17 C36 83.6(3)
C12 C13 C17 C36 -93.1(2)
C14 C13 C17 C30 -148.6(2)
C12 C13 C17 C30 34.7(3)
C35 C30 C17 C36 24.8(3)
C31 C30 C17 C36 -155.9(2)
C35 C30 C17 C13 -101.7(3)
C31 C30 C17 C13 77.7(3)
C29 C24 C25 C26 1.7(3)
C16 C24 C25 C26 -177.5(2)
C24 C25 C26 C27 -0.2(4)
C37 C36 C41 C40 -1.1(4)
C17 C36 C41 C40 178.8(2)
C4 C3 C43 C46 115.7(3)
C2 C3 C43 C46 -62.6(3)
C4 C3 C43 C44 -122.7(3)
C2 C3 C43 C44 59.0(3)
C4 C3 C43 C45 -3.6(3)
C2 C3 C43 C45 178.1(2)
C41 C36 C37 C38 0.3(4)
C17 C36 C37 C38 -179.7(2)
C23 C18 C19 C20 1.0(4)
C16 C18 C19 C20 -176.3(3)
C31 C30 C35 C34 -1.2(4)
C17 C30 C35 C34 178.1(3)
C25 C24 C29 C28 -1.7(3)
C16 C24 C29 C28 177.5(2)
C27 C28 C29 C24 0.2(4)
C36 C37 C38 C39 0.7(4)
C29 C28 C27 C26 1.3(4)
C25 C26 C27 C28 -1.3(4)
C36 C41 C40 C39 1.1(4)
C1 C6 C5 C4 2.6(4)
C1 C6 C5 C47 -177.0(2)
C3 C4 C5 C6 -1.4(4)
C3 C4 C5 C47 178.2(3)
C37 C38 C39 C40 -0.7(4)
C41 C40 C39 C38 -0.1(4)
C35 C30 C31 C32 0.6(4)
C17 C30 C31 C32 -178.7(3)
C19 C18 C23 C22 -1.8(4)
C16 C18 C23 C22 175.4(3)
C20 C21 C22 C23 -1.1(5)
C18 C23 C22 C21 1.8(5)
C22 C21 C20 C19 0.3(5)
C18 C19 C20 C21 -0.3(5)
C30 C35 C34 C33 0.1(5)
C30 C31 C32 C33 1.0(5)
C35 C34 C33 C32 1.5(6)
C31 C32 C33 C34 -2.1(6)

loop_
_platon_squeeze_void_nr
_platon_squeeze_void_average_x
_platon_squeeze_void_average_y
_platon_squeeze_void_average_z
_platon_squeeze_void_volume
_platon_squeeze_void_count_electrons
1 0.000 0.000 0.500 182.1 38.5
2 0.154 0.022 0.084 18.0 1.3
3 0.500 0.500 0.500 199.2 46.1
4 0.846 0.978 0.916 17.9 1.2
